data_4025918
loop_
_publ_author_name
'Adam Duong'
'Thierry Maris'
'Olivier Lebel'
'James D. Wuest'

_publ_section_title
;
 Syntheses and Structures of Isomeric Diaminotriazinyl-Substituted
 2,2'-Bipyridines and 1,10-Phenanthrolines
;
_journal_name_full 'Journal of Organic Chemistry'
_journal_page_first 1333
_journal_page_last 1341
_journal_paper_doi 10.1021/jo102191n
_journal_volume 76
_journal_year 2011
_chemical_compound_source 'Synthesized by the authors. See text'
_chemical_formula_moiety 'C16 H16 N12, 2(C2 F3 O2), H2 O'
_chemical_formula_sum 'C20 H18 F6 N12 O5'
_chemical_formula_weight 620.46
_chemical_name_systematic
; 
 ? 
;
_space_group_IT_number 14
_symmetry_cell_setting monoclinic
_symmetry_space_group_name_Hall '-P 2ybc'
_symmetry_space_group_name_H-M 'P 1 21/c 1'
_atom_sites_solution_hydrogens geom
_atom_sites_solution_primary direct
_atom_sites_solution_secondary difmap
_audit_creation_method SHELXL-97
_cell_angle_alpha 90
_cell_angle_beta 107.558(5)
_cell_angle_gamma 90
_cell_formula_units_Z 4
_cell_length_a 17.4190(17)
_cell_length_b 7.4383(7)
_cell_length_c 19.102(2)
_cell_measurement_reflns_used 7058
_cell_measurement_temperature 150
_cell_measurement_theta_max 55.76
_cell_measurement_theta_min 2.66
_cell_volume 2359.7(4)
_computing_cell_refinement 'SAINT V7.06A(Bruker AXS, 2003)'
_computing_data_collection 'APEX2  (Bruker AXS, 2003)'
_computing_data_reduction 'SAINT V7.06A(Bruker AXS, 2003)'
_computing_molecular_graphics 'SHELXTL v6.12 (Bruker AXS, 2001)'
_computing_publication_material 'UdMX (Maris, 2004)'
_computing_structure_refinement 'SHELXL97 (Sheldrick, 2008)'
_computing_structure_solution 'SHELXS97 (Sheldrick, 2008)'
_diffrn_ambient_temperature 150
_diffrn_detector_area_resol_mean 8.3
_diffrn_measured_fraction_theta_full 0.999
_diffrn_measured_fraction_theta_max 0.999
_diffrn_measurement_device_type 'Bruker Microstar'
_diffrn_measurement_method \w
_diffrn_radiation_monochromator 'Helios optics'
_diffrn_radiation_source 'Rotating Anode'
_diffrn_radiation_type CuK\a
_diffrn_radiation_wavelength 1.54178
_diffrn_reflns_av_R_equivalents 0.068
_diffrn_reflns_av_sigmaI/netI 0.0684
_diffrn_reflns_limit_h_max 17
_diffrn_reflns_limit_h_min -18
_diffrn_reflns_limit_k_max 7
_diffrn_reflns_limit_k_min -6
_diffrn_reflns_limit_l_max 20
_diffrn_reflns_limit_l_min -19
_diffrn_reflns_number 19817
_diffrn_reflns_theta_full 55.94
_diffrn_reflns_theta_max 55.94
_diffrn_reflns_theta_min 2.66
_exptl_absorpt_coefficient_mu 1.423
_exptl_absorpt_correction_T_max 0.9582
_exptl_absorpt_correction_T_min 0.7131
_exptl_absorpt_correction_type multi-scan
_exptl_absorpt_process_details 'Sadabs (Sheldrick, 1996)'
_exptl_crystal_colour Colorless
_exptl_crystal_density_diffrn 1.746
_exptl_crystal_density_method 'not measured'
_exptl_crystal_description Block
_exptl_crystal_F_000 1264
_exptl_crystal_size_max 0.15
_exptl_crystal_size_mid 0.15
_exptl_crystal_size_min 0.03
_refine_diff_density_max 0.321
_refine_diff_density_min -0.378
_refine_diff_density_rms 0.085
_refine_ls_extinction_method none
_refine_ls_goodness_of_fit_ref 1.076
_refine_ls_matrix_type full
_refine_ls_number_parameters 422
_refine_ls_number_reflns 3061
_refine_ls_number_restraints 38
_refine_ls_restrained_S_all 1.069
_refine_ls_R_factor_all 0.0739
_refine_ls_R_factor_gt 0.0616
_refine_ls_shift/su_max 0.000
_refine_ls_shift/su_mean 0.000
_refine_ls_structure_factor_coef Fsqd
_refine_ls_weighting_details 'calc w=1/[\s^2^(Fo^2^)+(0.0839P)^2^] where P=(Fo^2^+2Fc^2^)/3'
_refine_ls_weighting_scheme calc
_refine_ls_wR_factor_gt 0.1506
_refine_ls_wR_factor_ref 0.1525
_reflns_number_gt 1602
_reflns_number_total 3061
_reflns_threshold_expression I>2\s(I)
_cod_data_source_file COD_J_Org_Chem_76_2011_1333_1341.cif
_cod_data_source_block jw1182
_cod_original_sg_symbol_H-M P21/c
_cod_database_code 4025918

loop_
_symmetry_equiv_pos_as_xyz
'x, y, z'
'-x, y+1/2, -z+1/2'
'-x, -y, -z'
'x, -y-1/2, z-1/2'

loop_
_atom_site_label
_atom_site_type_symbol
_atom_site_fract_x
_atom_site_fract_y
_atom_site_fract_z
_atom_site_U_iso_or_equiv
_atom_site_adp_type
_atom_site_occupancy
_atom_site_symmetry_multiplicity
_atom_site_calc_flag
_atom_site_refinement_flags
_atom_site_disorder_assembly
_atom_site_disorder_group
C1 C 0.4622(3) 0.0657(6) 0.2030(3) 0.0372(12) Uani 1 1 d . A 1
C2 C 0.5419(3) 0.0402(6) 0.2196(3) 0.0392(13) Uani 1 1 d . A 1
H2 H 0.5645 0.0199 0.1808 0.047 Uiso 1 1 calc R A 1
C3 C 0.5927(3) 0.0423(6) 0.2914(3) 0.0405(13) Uani 1 1 d . A 1
H3 H 0.6491 0.0234 0.3031 0.049 Uiso 1 1 calc R A 1
C4 C 0.5547(2) 0.0742(6) 0.3452(2) 0.0351(12) Uani 1 1 d . A 1
C5 C 0.4729(3) 0.1032(6) 0.3252(3) 0.0381(12) Uani 1 1 d . A 1
H5 H 0.4485 0.1269 0.3625 0.046 Uiso 1 1 calc R A 1
C6 C 0.6069(3) 0.0770(6) 0.4251(3) 0.0398(13) Uani 1 1 d . A 1
C7 C 0.7273(3) 0.0183(6) 0.5037(3) 0.0380(13) Uani 1 1 d . A 1
C8 C 0.6212(3) 0.1520(6) 0.5397(3) 0.0372(12) Uani 1 1 d . A 1
C9 C 0.4072(3) 0.0639(6) 0.1263(3) 0.0375(12) Uani 1 1 d . A 1
C10 C 0.3283(3) 0.0077(6) 0.1099(3) 0.0431(13) Uani 1 1 d . A 1
H10 H 0.3085 -0.0343 0.1482 0.052 Uiso 1 1 calc R A 1
C11 C 0.2781(3) 0.0117(5) 0.0393(3) 0.0340(12) Uani 1 1 d . A 1
H11 H 0.2237 -0.0267 0.0279 0.041 Uiso 1 1 calc R A 1
C12 C 0.3108(2) 0.0764(6) -0.0174(2) 0.0341(12) Uani 1 1 d . A 1
C13 C 0.3922(2) 0.1298(6) 0.0055(3) 0.0397(13) Uani 1 1 d . A 1
H13 H 0.4143 0.1732 -0.0311 0.048 Uiso 1 1 calc R A 1
C14 C 0.2572(3) 0.0892(6) -0.0950(3) 0.0400(13) Uani 1 1 d . A 1
C15 C 0.1349(3) 0.0435(6) -0.1739(3) 0.0407(13) Uani 1 1 d . A 1
C16 C 0.2376(3) 0.1889(6) -0.2085(3) 0.0429(13) Uani 1 1 d . A 1
N1 N 0.4272(2) 0.0993(5) 0.2563(2) 0.0401(10) Uani 1 1 d . A 1
N2 N 0.4399(2) 0.1244(5) 0.0732(2) 0.0415(11) Uani 1 1 d . A 1
N3 N 0.6809(2) 0.0120(5) 0.4358(2) 0.0363(10) Uani 1 1 d . A 1
N4 N 0.7021(2) 0.0947(5) 0.5595(2) 0.0429(11) Uani 1 1 d . A 1
H4A H 0.7348 0.1066 0.6045 0.052 Uiso 1 1 calc R A 1
N5 N 0.5748(2) 0.1452(5) 0.4735(2) 0.0408(10) Uani 1 1 d . A 1
N6 N 0.8040(2) -0.0433(5) 0.52219(18) 0.0366(10) Uani 1 1 d . A 1
H6A H 0.8232 -0.0882 0.4883 0.044 Uiso 1 1 calc . B 1
H6B H 0.8346 -0.0383 0.5682 0.044 Uiso 1 1 calc . C 1
N7 N 0.6004(2) 0.2192(5) 0.5963(2) 0.0393(10) Uani 1 1 d . A 1
H7A H 0.5517 0.2629 0.5893 0.047 Uiso 1 1 calc . D 1
H7B H 0.6353 0.2196 0.6405 0.047 Uiso 1 1 calc . E 1
N8 N 0.1837(2) 0.0256(5) -0.1065(2) 0.0448(11) Uani 1 1 d . A 1
N9 N 0.1579(2) 0.1308(5) -0.2268(2) 0.0479(11) Uani 1 1 d . A 1
H9A H 0.1239 0.1498 -0.2708 0.057 Uiso 1 1 calc R A 1
N10 N 0.2876(2) 0.1678(5) -0.1418(2) 0.0415(10) Uani 1 1 d . A 1
N11 N 0.05766(19) -0.0144(5) -0.19190(19) 0.0376(10) Uani 1 1 d . A 1
H11A H 0.0394 -0.0650 -0.1584 0.045 Uiso 1 1 calc . F 1
H11B H 0.0257 -0.0015 -0.2371 0.045 Uiso 1 1 calc . G 1
N12 N 0.2610(2) 0.2543(4) -0.2654(2) 0.0405(11) Uani 1 1 d . A 1
H12A H 0.3116 0.2848 -0.2585 0.049 Uiso 1 1 calc . H 1
H12B H 0.2256 0.2662 -0.3091 0.049 Uiso 1 1 calc . I 1
C20 C 0.7793(3) 0.1998(6) 0.7434(2) 0.0545(15) Uani 1 1 d D J 1
C21 C 0.8381(2) 0.2192(5) 0.8163(2) 0.0509(14) Uani 1 1 d D J 1
O20 O 0.80404(18) 0.1300(4) 0.69385(17) 0.0595(10) Uani 1 1 d D J 1
O21 O 0.71171(18) 0.2448(4) 0.73821(17) 0.0594(10) Uani 1 1 d D J 1
F20 F 0.9147(2) 0.2469(14) 0.8133(3) 0.049(2) Uani 0.611(17) 1 d PD J 1
F21 F 0.8192(4) 0.3659(9) 0.8517(3) 0.046(2) Uani 0.611(17) 1 d PD J 1
F22 F 0.8417(5) 0.0756(8) 0.8621(3) 0.050(2) Uani 0.611(17) 1 d PD J 1
F23 F 0.8050(4) 0.269(3) 0.8699(5) 0.055(4) Uani 0.389(17) 1 d PD J 2
F24 F 0.8982(7) 0.3403(17) 0.8186(5) 0.050(4) Uani 0.389(17) 1 d PD J 2
F25 F 0.8749(7) 0.0567(8) 0.8369(7) 0.049(4) Uani 0.389(17) 1 d PD J 2
C30 C 0.0755(2) 0.2290(6) -0.4118(2) 0.0536(16) Uani 1 1 d D . .
C31 C 0.01855(19) 0.2546(5) -0.4852(2) 0.0523(15) Uani 1 1 d D . .
O30 O 0.04683(18) 0.2269(4) -0.35839(18) 0.0663(11) Uani 1 1 d D . .
O31 O 0.14516(19) 0.2187(4) -0.40871(17) 0.0667(11) Uani 1 1 d D . .
F30 F -0.05836(13) 0.2853(3) -0.48357(12) 0.0501(8) Uani 1 1 d D . .
F31 F 0.01537(13) 0.1024(3) -0.52677(12) 0.0502(8) Uani 1 1 d D . .
F32 F 0.03753(13) 0.3929(3) -0.52441(12) 0.0505(8) Uani 1 1 d D . .
O40 O 0.93130(16) -0.0051(4) 0.66643(17) 0.0533(10) Uani 1 1 d D . .
H40A H 0.9621(19) 0.057(4) 0.642(2) 0.120 Uiso 1 1 d D . .
H40B H 0.897(2) 0.050(5) 0.689(3) 0.120 Uiso 1 1 d D . .

loop_
_atom_site_aniso_label
_atom_site_aniso_U_11
_atom_site_aniso_U_22
_atom_site_aniso_U_33
_atom_site_aniso_U_23
_atom_site_aniso_U_13
_atom_site_aniso_U_12
C1 0.036(3) 0.037(3) 0.038(3) 0.002(2) 0.010(3) 0.001(2)
C2 0.034(3) 0.046(3) 0.038(3) 0.009(3) 0.011(3) 0.005(2)
C3 0.042(3) 0.034(3) 0.044(4) 0.003(3) 0.011(3) 0.002(2)
C4 0.034(3) 0.037(3) 0.032(3) -0.004(2) 0.006(3) 0.002(2)
C5 0.040(3) 0.037(3) 0.037(4) -0.002(3) 0.010(3) 0.000(2)
C6 0.039(3) 0.038(3) 0.039(4) -0.002(3) 0.006(3) -0.005(2)
C7 0.040(3) 0.034(3) 0.045(4) -0.005(3) 0.019(3) 0.006(2)
C8 0.035(3) 0.039(3) 0.033(4) -0.004(3) 0.004(3) 0.004(2)
C9 0.034(3) 0.046(3) 0.032(3) 0.001(3) 0.009(3) -0.004(2)
C10 0.046(3) 0.039(3) 0.046(4) 0.002(3) 0.017(3) 0.005(3)
C11 0.037(3) 0.035(3) 0.026(3) -0.005(2) 0.004(3) -0.005(2)
C12 0.035(3) 0.039(3) 0.032(3) 0.003(2) 0.015(3) 0.005(2)
C13 0.030(3) 0.043(3) 0.045(4) -0.002(3) 0.010(3) 0.000(2)
C14 0.036(3) 0.048(3) 0.035(4) -0.004(3) 0.010(3) -0.002(3)
C15 0.047(3) 0.044(3) 0.033(4) 0.007(3) 0.015(3) 0.000(3)
C16 0.037(3) 0.052(4) 0.040(4) -0.003(3) 0.012(3) -0.003(3)
N1 0.041(2) 0.040(3) 0.040(3) -0.004(2) 0.012(2) -0.0015(19)
N2 0.044(2) 0.034(3) 0.046(3) -0.003(2) 0.014(2) -0.0037(19)
N3 0.034(2) 0.047(3) 0.025(3) 0.000(2) 0.004(2) 0.004(2)
N4 0.040(2) 0.046(3) 0.036(3) 0.002(2) 0.001(2) 0.006(2)
N5 0.033(2) 0.043(3) 0.045(3) -0.002(2) 0.010(2) 0.0062(19)
N6 0.041(2) 0.033(2) 0.036(3) 0.0006(18) 0.012(2) -0.0033(18)
N7 0.038(2) 0.043(3) 0.038(3) -0.006(2) 0.013(2) -0.0007(18)
N8 0.052(3) 0.042(3) 0.046(3) -0.004(2) 0.024(2) -0.001(2)
N9 0.053(3) 0.048(3) 0.036(3) 0.006(2) 0.004(2) 0.005(2)
N10 0.033(2) 0.054(3) 0.039(3) -0.003(2) 0.014(2) 0.000(2)
N11 0.037(2) 0.035(2) 0.039(3) -0.0054(19) 0.0088(19) -0.0090(19)
N12 0.039(2) 0.036(3) 0.047(3) 0.002(2) 0.013(2) -0.0004(19)
C20 0.047(4) 0.049(4) 0.066(5) 0.006(3) 0.015(4) 0.001(3)
C21 0.055(4) 0.048(5) 0.054(5) 0.008(4) 0.023(4) 0.001(3)
O20 0.062(2) 0.061(3) 0.062(3) 0.002(2) 0.028(2) 0.0048(19)
O21 0.066(2) 0.063(3) 0.050(2) -0.0001(19) 0.018(2) 0.001(2)
F20 0.049(3) 0.058(6) 0.033(3) 0.001(3) 0.000(3) -0.013(3)
F21 0.039(3) 0.058(4) 0.033(3) 0.011(3) 0.001(3) -0.014(3)
F22 0.043(4) 0.064(4) 0.033(4) -0.002(3) -0.002(3) -0.007(3)
F23 0.052(5) 0.073(12) 0.033(5) 0.005(6) 0.004(4) -0.015(5)
F24 0.060(6) 0.058(8) 0.025(5) 0.001(5) 0.003(4) -0.017(5)
F25 0.053(6) 0.048(6) 0.033(6) 0.001(4) -0.005(5) -0.014(4)
C30 0.036(3) 0.052(4) 0.062(5) 0.004(3) -0.002(3) 0.001(3)
C31 0.044(3) 0.055(4) 0.060(5) 0.000(3) 0.018(3) 0.007(3)
O30 0.080(3) 0.062(3) 0.069(3) -0.005(2) 0.039(2) -0.003(2)
O31 0.074(3) 0.062(3) 0.063(3) -0.002(2) 0.018(2) -0.003(2)
F30 0.0464(16) 0.064(2) 0.0310(17) -0.0026(13) -0.0013(13) 0.0115(14)
F31 0.0481(17) 0.060(2) 0.0332(17) -0.0016(14) -0.0018(13) 0.0125(14)
F32 0.0437(15) 0.067(2) 0.0333(17) -0.0028(15) 0.0006(13) 0.0117(14)
O40 0.0330(18) 0.083(3) 0.041(2) 0.0024(19) 0.0064(16) 0.0068(18)

loop_
_atom_type_symbol
_atom_type_description
_atom_type_scat_dispersion_real
_atom_type_scat_dispersion_imag
_atom_type_scat_source
C C 0.0181 0.0000 'International Tables Vol C Tables 4.2.6.8 and 6.1.1.4'
H H 0.0000 0.0000 'International Tables Vol C Tables 4.2.6.8 and 6.1.1.4'
N N 0.0311 0.0000 'International Tables Vol C Tables 4.2.6.8 and 6.1.1.4'
O O 0.0492 0.0000 'International Tables Vol C Tables 4.2.6.8 and 6.1.1.4'
F F 0.0727 0.0000 'International Tables Vol C Tables 4.2.6.8 and 6.1.1.4'

loop_
_geom_angle_atom_site_label_1
_geom_angle_atom_site_label_2
_geom_angle_atom_site_label_3
_geom_angle
_geom_angle_publ_flag
C2 C1 N1 121.1(4) y
C2 C1 C9 122.9(5) y
N1 C1 C9 116.0(4) y
C1 C2 C3 122.4(5) y
C1 C2 H2 118.8 ?
C3 C2 H2 118.8 ?
C2 C3 C4 115.2(4) y
C2 C3 H3 122.4 ?
C4 C3 H3 122.4 ?
C5 C4 C3 120.1(4) y
C5 C4 C6 122.1(4) y
C3 C4 C6 117.9(4) y
N1 C5 C4 122.5(4) y
N1 C5 H5 118.7 ?
C4 C5 H5 118.7 ?
N5 C6 N3 128.8(4) y
N5 C6 C4 117.2(4) y
N3 C6 C4 113.9(5) y
N3 C7 N6 120.9(4) y
N3 C7 N4 122.2(4) y
N6 C7 N4 116.9(4) y
N5 C8 N7 124.8(4) y
N5 C8 N4 122.3(4) y
N7 C8 N4 112.9(4) y
C10 C9 N2 122.5(4) y
C10 C9 C1 121.8(5) y
N2 C9 C1 115.7(4) y
C11 C10 C9 120.8(5) y
C11 C10 H10 119.6 ?
C9 C10 H10 119.6 ?
C10 C11 C12 117.8(4) y
C10 C11 H11 121.1 ?
C12 C11 H11 121.1 ?
C13 C12 C11 116.6(4) y
C13 C12 C14 123.9(4) y
C11 C12 C14 119.5(4) y
N2 C13 C12 125.2(4) y
N2 C13 H13 117.4 ?
C12 C13 H13 117.4 ?
N10 C14 N8 128.3(4) y
N10 C14 C12 116.4(4) y
N8 C14 C12 115.2(5) y
N8 C15 N11 121.0(5) y
N8 C15 N9 121.8(4) y
N11 C15 N9 117.1(5) y
N10 C16 N12 123.1(4) y
N10 C16 N9 121.5(5) y
N12 C16 N9 115.2(5) y
C5 N1 C1 118.7(4) y
C13 N2 C9 117.1(4) y
C7 N3 C6 114.8(4) y
C7 N4 C8 116.0(4) y
C7 N4 H4A 122.0 ?
C8 N4 H4A 122.0 ?
C8 N5 C6 115.7(4) y
C7 N6 H6A 120.0 ?
C7 N6 H6B 120.0 ?
H6A N6 H6B 120.0 ?
C8 N7 H7A 120.0 ?
C8 N7 H7B 120.0 ?
H7A N7 H7B 120.0 ?
C15 N8 C14 115.7(4) y
C15 N9 C16 117.1(4) y
C15 N9 H9A 121.4 ?
C16 N9 H9A 121.4 ?
C14 N10 C16 115.4(4) y
C15 N11 H11A 120.0 ?
C15 N11 H11B 120.0 ?
H11A N11 H11B 120.0 ?
C16 N12 H12A 120.0 ?
C16 N12 H12B 120.0 ?
H12A N12 H12B 120.0 ?
O21 C20 O20 126.9(4) y
O21 C20 C21 116.1(4) y
O20 C20 C21 117.0(3) y
F20 C21 F22 106.7(3) y
F20 C21 F21 106.4(3) y
F22 C21 F21 106.0(3) y
F20 C21 C20 112.7(3) y
F22 C21 C20 114.5(3) y
F21 C21 C20 110.1(3) y
O31 C30 O30 126.9(4) y
O31 C30 C31 116.0(4) y
O30 C30 C31 117.0(3) y
F30 C31 F32 106.7(3) y
F30 C31 F31 106.3(3) y
F32 C31 F31 106.0(3) y
F30 C31 C30 112.7(3) y
F32 C31 C30 114.5(3) y
F31 C31 C30 110.1(3) y
H40A O40 H40B 124.0(9) ?

loop_
_geom_bond_atom_site_label_1
_geom_bond_atom_site_label_2
_geom_bond_distance
_geom_bond_publ_flag
C1 C2 1.342(6) y
C1 N1 1.359(5) y
C1 C9 1.490(6) y
C2 C3 1.389(6) y
C2 H2 0.9500 ?
C3 C4 1.401(6) y
C3 H3 0.9500 ?
C4 C5 1.377(5) y
C4 C6 1.522(6) y
C5 N1 1.316(5) y
C5 H5 0.9500 ?
C6 N5 1.318(5) y
C6 N3 1.334(5) y
C7 N3 1.306(5) y
C7 N6 1.355(5) y
C7 N4 1.391(5) y
C8 N5 1.281(5) y
C8 N7 1.335(5) y
C8 N4 1.412(5) y
C9 C10 1.379(6) y
C9 N2 1.379(5) y
C10 C11 1.368(6) y
C10 H10 0.9500 ?
C11 C12 1.450(6) y
C11 H11 0.9500 ?
C12 C13 1.409(5) y
C12 C14 1.499(6) y
C13 N2 1.311(5) y
C13 H13 0.9500 ?
C14 N10 1.307(5) y
C14 N8 1.319(5) y
C15 N8 1.318(5) y
C15 N11 1.354(5) y
C15 N9 1.360(5) y
C16 N10 1.317(6) y
C16 N12 1.361(6) y
C16 N9 1.395(5) y
N4 H4a 0.8800 ?
N6 H6a 0.8800 ?
N6 H6b 0.8800 ?
N7 H7a 0.8800 ?
N7 H7b 0.8800 ?
N9 H9a 0.8800 ?
N11 H11a 0.8800 ?
N11 H11b 0.8800 ?
N12 H12a 0.8800 ?
N12 H12b 0.8800 ?
C20 O21 1.199(4) y
C20 O20 1.265(4) y
C20 C21 1.465(4) y
C21 F20 1.368(3) y
C21 F22 1.371(3) y
C21 F21 1.375(3) y
C30 O31 1.199(4) y
C30 O30 1.265(4) y
C30 C31 1.465(4) y
C31 F30 1.368(3) y
C31 F32 1.371(3) y
C31 F31 1.375(3) y
O40 H40a 0.93(3) ?
O40 H40b 0.93(3) ?

loop_
_geom_hbond_atom_site_label_D
_geom_hbond_atom_site_label_H
_geom_hbond_atom_site_label_A
_geom_hbond_distance_DH
_geom_hbond_distance_HA
_geom_hbond_distance_DA
_geom_hbond_angle_DHA
_geom_hbond_site_symmetry_A
N6 H6B O40 0.88 2.12 2.984(4) 165.3 .
N7 H7A N2 0.88 2.06 2.936(5) 177.7 4_566
N7 H7B O21 0.88 1.95 2.824(5) 174.7 .
N11 H11A O30 0.88 2.25 2.999(5) 143.3 2_544
N11 H11B O40 0.88 2.07 2.929(5) 166.1 1_454
N12 H12A N1 0.88 2.13 3.001(5) 171 4_565
N12 H12B O31 0.88 2.02 2.882(5) 164.2 .
O40 H40A O30 0.93(3) 1.95(2) 2.798(4) 151(4) 1_656
O40 H40B O20 0.93(3) 1.75(2) 2.627(4) 155(5) .
